data_4113359
loop_
_publ_author_name
'Thaddeus J. Wadas'
'Quan-Ming Wang'
'Yong-joo Kim'
'Christine Flaschenreim'
'Thomas N. Blanton'
'Richard Eisenberg'

_publ_section_title
;
 Vapochromism and Its Structural Basis in a Luminescent Pt(II)
 Terpyridine-Nicotinamide Complex
;
_journal_name_full 'Journal of the American Chemical Society'
_journal_page_first 16841
_journal_page_last 16849
_journal_paper_doi 10.1021/ja047955s
_journal_volume 126
_journal_year 2004
_chemical_formula_moiety 'C28 H22 Cl F12 N5 O P2 Pt'
_chemical_formula_sum 'C28 H22 Cl F12 N5 O P2 Pt'
_chemical_formula_weight 964.99
_chemical_name_common EISTH17
_chemical_name_systematic
; 
4'-(p-nicotinamide-N-methylphenyl)-2,2':6',2''-terpyridine 
bis-hexafluoraphospate platinum (II) chloride 
(Red Form - Neat - Room Temperature) 
;
_space_group_IT_number 2
_symmetry_cell_setting triclinic
_symmetry_space_group_name_Hall '-P 1'
_symmetry_space_group_name_H-M 'P -1'
_atom_sites_solution_hydrogens geom
_atom_sites_solution_primary direct
_atom_sites_solution_secondary difmap
_audit_creation_method SHELXL-97
_cell_angle_alpha 92.771(3)
_cell_angle_beta 92.453(3)
_cell_angle_gamma 97.378(3)
_cell_formula_units_Z 2
_cell_length_a 6.6965(12)
_cell_length_b 13.718(2)
_cell_length_c 18.274(3)
_cell_measurement_reflns_used 5549
_cell_measurement_temperature 296(2)
_cell_measurement_theta_max 25.29
_cell_measurement_theta_min 2.23
_cell_volume 1660.8(5)
_computing_cell_refinement 'Bruker SMART'
_computing_data_collection 'Bruker SMART'
_computing_data_reduction 'Bruker SAINT'
_computing_molecular_graphics 'Bruker SHELXTL'
_computing_publication_material 'Bruker SHELXTL'
_computing_structure_refinement 'SHELXL-97 (Sheldrick, 1997)'
_computing_structure_solution 'SHELXS-97 (Sheldrick, 1990)'
_diffrn_ambient_temperature 296(2)
_diffrn_measured_fraction_theta_full 0.956
_diffrn_measured_fraction_theta_max 0.956
_diffrn_measurement_device_type 'CCD area detector'
_diffrn_measurement_method 'phi and omega scans'
_diffrn_radiation_monochromator graphite
_diffrn_radiation_source 'fine-focus sealed tube'
_diffrn_radiation_type MoK\a
_diffrn_radiation_wavelength 0.71073
_diffrn_reflns_av_R_equivalents 0.0528
_diffrn_reflns_av_sigmaI/netI 0.0846
_diffrn_reflns_limit_h_max 8
_diffrn_reflns_limit_h_min -8
_diffrn_reflns_limit_k_max 18
_diffrn_reflns_limit_k_min -18
_diffrn_reflns_limit_l_max 24
_diffrn_reflns_limit_l_min -24
_diffrn_reflns_number 19810
_diffrn_reflns_theta_full 28.34
_diffrn_reflns_theta_max 28.34
_diffrn_reflns_theta_min 1.82
_exptl_absorpt_coefficient_mu 4.502
_exptl_absorpt_correction_type empirical
_exptl_absorpt_process_details SADABS
_exptl_crystal_colour Red
_exptl_crystal_density_diffrn 1.930
_exptl_crystal_description Plate
_exptl_crystal_F_000 932
_exptl_crystal_size_max 0.30
_exptl_crystal_size_mid 0.10
_exptl_crystal_size_min 0.04
_refine_diff_density_max 1.653
_refine_diff_density_min -1.875
_refine_diff_density_rms 0.188
_refine_ls_extinction_method none
_refine_ls_goodness_of_fit_ref 1.045
_refine_ls_hydrogen_treatment mixed
_refine_ls_matrix_type full
_refine_ls_number_parameters 415
_refine_ls_number_reflns 7908
_refine_ls_number_restraints 0
_refine_ls_restrained_S_all 1.045
_refine_ls_R_factor_all 0.1070
_refine_ls_R_factor_gt 0.0664
_refine_ls_shift/su_max 0.001
_refine_ls_shift/su_mean 0.000
_refine_ls_structure_factor_coef Fsqd
_refine_ls_weighting_details 'calc w=1/[\s^2^(Fo^2^)+(0.0770P)^2^+7.6457P] where P=(Fo^2^+2Fc^2^)/3'
_refine_ls_weighting_scheme calc
_refine_ls_wR_factor_gt 0.1459
_refine_ls_wR_factor_ref 0.1637
_reflns_number_gt 5480
_reflns_number_total 7908
_reflns_threshold_expression >2sigma(I)
_cod_data_source_file ja047955ssi20040819_093116_3.cif
_cod_data_source_block 1-R-298K
_cod_database_code 4113359

loop_
_symmetry_equiv_pos_as_xyz
'x, y, z'
'-x, -y, -z'

loop_
_atom_site_label
_atom_site_type_symbol
_atom_site_fract_x
_atom_site_fract_y
_atom_site_fract_z
_atom_site_U_iso_or_equiv
_atom_site_adp_type
_atom_site_occupancy
_atom_site_symmetry_multiplicity
_atom_site_calc_flag
_atom_site_refinement_flags
_atom_site_disorder_assembly
_atom_site_disorder_group
Pt1 Pt 0.75493(5) 0.50961(3) 0.49938(2) 0.03507(14) Uani 1 1 d . . .
Cl1 Cl 0.8080(4) 0.5644(2) 0.62091(13) 0.0502(6) Uani 1 1 d . . .
N1 N 0.7597(10) 0.6415(6) 0.4545(4) 0.0369(18) Uani 1 1 d . . .
N2 N 0.7078(11) 0.4651(5) 0.3977(4) 0.0324(16) Uani 1 1 d . . .
N3 N 0.7334(11) 0.3623(6) 0.5104(4) 0.0427(19) Uani 1 1 d . . .
N4 N 0.3388(13) 0.2001(6) -0.0714(4) 0.048(2) Uani 1 1 d . . .
N5 N 0.8381(17) -0.0162(7) -0.0867(6) 0.075(3) Uani 1 1 d . . .
H5A H 0.9435 -0.0377 -0.0685 0.090 Uiso 1 1 calc R . .
H5B H 0.7899 -0.0371 -0.1298 0.090 Uiso 1 1 calc R . .
O1 O 0.8156(14) 0.0796(7) 0.0127(5) 0.078(3) Uani 1 1 d . . .
P3 P 0.1781(5) 0.0578(2) 0.31854(19) 0.0598(8) Uiso 1 1 d . . .
P4 P 0.1958(5) 0.6493(2) 0.17703(18) 0.0584(8) Uiso 1 1 d . . .
F1 F 0.2213(14) 0.1659(7) 0.3508(5) 0.109(3) Uiso 1 1 d . A .
F2 F 0.1314(14) -0.0509(7) 0.2844(5) 0.111(3) Uiso 1 1 d . A .
F3 F -0.037(3) 0.0453(16) 0.3444(13) 0.127(8) Uiso 0.547(17) 1 d P A 1
F3A F 0.106(4) 0.0195(15) 0.3960(12) 0.107(8) Uiso 0.453(17) 1 d P A 2
F4 F 0.097(3) 0.0931(11) 0.2385(9) 0.093(6) Uiso 0.547(17) 1 d P A 1
F4A F -0.025(4) 0.0869(19) 0.2943(16) 0.126(9) Uiso 0.453(17) 1 d P A 2
F5 F 0.391(3) 0.0835(14) 0.2842(12) 0.114(7) Uiso 0.547(17) 1 d P A 1
F5A F 0.257(4) 0.0909(14) 0.2440(12) 0.099(7) Uiso 0.453(17) 1 d P A 2
F6 F 0.279(3) 0.0280(13) 0.3915(11) 0.109(7) Uiso 0.547(17) 1 d P A 1
F6A F 0.384(4) 0.0255(19) 0.3403(16) 0.134(10) Uiso 0.453(17) 1 d P A 2
F7 F 0.193(3) 0.5398(17) 0.2067(14) 0.107(8) Uiso 0.451(19) 1 d P B 1
F7A F 0.231(3) 0.6050(15) 0.2521(11) 0.113(7) Uiso 0.549(19) 1 d P B 2
F8 F 0.189(3) 0.7508(14) 0.1392(12) 0.081(6) Uiso 0.451(19) 1 d P B 1
F8A F 0.185(2) 0.6967(12) 0.0995(9) 0.085(5) Uiso 0.549(19) 1 d P B 2
F9 F -0.0401(15) 0.6389(7) 0.1822(6) 0.110(3) Uiso 1 1 d . B .
F10 F 0.244(4) 0.694(2) 0.2541(16) 0.138(10) Uiso 0.451(19) 1 d P B 1
F10A F 0.198(4) 0.759(2) 0.2059(17) 0.174(11) Uiso 0.549(19) 1 d P B 2
F11 F 0.429(2) 0.6589(9) 0.1666(7) 0.150(4) Uiso 1 1 d . B .
F12 F 0.130(4) 0.599(2) 0.0968(16) 0.140(11) Uiso 0.451(19) 1 d P B 1
F12A F 0.200(4) 0.550(2) 0.1407(19) 0.184(11) Uiso 0.549(19) 1 d P B 2
C1 C 0.7841(14) 0.7315(7) 0.4892(6) 0.046(2) Uani 1 1 d . . .
H1A H 0.8025 0.7369 0.5400 0.055 Uiso 1 1 calc R . .
C2 C 0.7824(17) 0.8145(8) 0.4517(7) 0.056(3) Uani 1 1 d . . .
H2A H 0.7986 0.8757 0.4771 0.068 Uiso 1 1 calc R . .
C3 C 0.7570(16) 0.8087(8) 0.3766(7) 0.053(3) Uani 1 1 d . . .
H3A H 0.7592 0.8656 0.3508 0.064 Uiso 1 1 calc R . .
C4 C 0.7277(14) 0.7161(7) 0.3396(6) 0.046(2) Uani 1 1 d . . .
H4A H 0.7076 0.7104 0.2889 0.055 Uiso 1 1 calc R . .
C5 C 0.7291(13) 0.6339(7) 0.3789(5) 0.038(2) Uani 1 1 d . . .
C6 C 0.6986(13) 0.5336(6) 0.3472(5) 0.036(2) Uani 1 1 d . . .
C7 C 0.6480(14) 0.5010(7) 0.2740(5) 0.038(2) Uani 1 1 d . . .
H7A H 0.6401 0.5464 0.2382 0.045 Uiso 1 1 calc R . .
C8 C 0.6101(14) 0.4021(7) 0.2555(5) 0.040(2) Uani 1 1 d . . .
C9 C 0.6251(14) 0.3331(7) 0.3093(5) 0.040(2) Uani 1 1 d . . .
H9A H 0.5983 0.2659 0.2970 0.048 Uiso 1 1 calc R . .
C10 C 0.6799(13) 0.3664(7) 0.3805(5) 0.039(2) Uani 1 1 d . . .
C11 C 0.7009(13) 0.3094(7) 0.4457(5) 0.038(2) Uani 1 1 d . . .
C12 C 0.6904(15) 0.2085(8) 0.4436(6) 0.048(2) Uani 1 1 d . . .
H12A H 0.6710 0.1722 0.3990 0.058 Uiso 1 1 calc R . .
C13 C 0.7089(18) 0.1615(9) 0.5085(7) 0.062(3) Uani 1 1 d . . .
H13A H 0.7027 0.0933 0.5075 0.075 Uiso 1 1 calc R . .
C14 C 0.7365(17) 0.2159(9) 0.5744(6) 0.056(3) Uani 1 1 d . . .
H14A H 0.7463 0.1852 0.6184 0.067 Uiso 1 1 calc R . .
C15 C 0.7492(14) 0.3159(8) 0.5735(6) 0.048(3) Uani 1 1 d . . .
H15A H 0.7695 0.3532 0.6177 0.057 Uiso 1 1 calc R . .
C16 C 0.5320(15) 0.3696(6) 0.1803(5) 0.041(2) Uani 1 1 d . . .
C17 C 0.6276(16) 0.4074(7) 0.1197(5) 0.049(2) Uani 1 1 d . . .
H17A H 0.7476 0.4499 0.1264 0.058 Uiso 1 1 calc R . .
C18 C 0.5453(18) 0.3823(8) 0.0495(5) 0.054(3) Uani 1 1 d . . .
H18A H 0.6090 0.4088 0.0094 0.064 Uiso 1 1 calc R . .
C19 C 0.3685(18) 0.3177(7) 0.0388(6) 0.051(3) Uani 1 1 d . . .
C20 C 0.2740(17) 0.2813(8) 0.0994(6) 0.053(3) Uani 1 1 d . . .
H20A H 0.1533 0.2393 0.0924 0.063 Uiso 1 1 calc R . .
C21 C 0.3515(17) 0.3048(8) 0.1685(6) 0.054(3) Uani 1 1 d . . .
H21A H 0.2857 0.2781 0.2082 0.064 Uiso 1 1 calc R . .
C22 C 0.275(2) 0.2913(9) -0.0373(6) 0.067(3) Uani 1 1 d . . .
H22A H 0.1298 0.2827 -0.0350 0.080 Uiso 1 1 calc R . .
H22B H 0.3126 0.3455 -0.0683 0.080 Uiso 1 1 calc R . .
C23 C 0.5035(16) 0.1628(7) -0.0476(5) 0.049(3) Uani 1 1 d . . .
H23A H 0.5773 0.1931 -0.0066 0.059 Uiso 1 1 calc R . .
C24 C 0.5676(16) 0.0819(7) -0.0813(6) 0.047(2) Uani 1 1 d . . .
C25 C 0.456(2) 0.0411(9) -0.1455(6) 0.069(4) Uani 1 1 d . . .
H25A H 0.4956 -0.0129 -0.1710 0.082 Uiso 1 1 calc R . .
C26 C 0.292(2) 0.0800(10) -0.1698(7) 0.073(4) Uani 1 1 d . . .
H26A H 0.2196 0.0526 -0.2120 0.087 Uiso 1 1 calc R . .
C27 C 0.2314(19) 0.1589(9) -0.1332(6) 0.065(3) Uani 1 1 d . . .
H27A H 0.1174 0.1848 -0.1501 0.078 Uiso 1 1 calc R . .
C28 C 0.7516(19) 0.0479(8) -0.0491(6) 0.057(3) Uani 1 1 d . . .

loop_
_atom_site_aniso_label
_atom_site_aniso_U_11
_atom_site_aniso_U_22
_atom_site_aniso_U_33
_atom_site_aniso_U_23
_atom_site_aniso_U_13
_atom_site_aniso_U_12
Pt1 0.02530(18) 0.0526(3) 0.02643(18) -0.00265(14) 0.00118(12) 0.00355(14)
Cl1 0.0378(13) 0.0823(18) 0.0295(12) -0.0098(12) 0.0006(10) 0.0090(12)
N1 0.024(4) 0.053(5) 0.031(4) -0.008(3) 0.002(3) 0.001(3)
N2 0.034(4) 0.043(4) 0.018(4) -0.007(3) 0.001(3) 0.003(3)
N3 0.024(4) 0.072(6) 0.033(5) 0.009(4) 0.002(3) 0.008(4)
N4 0.051(5) 0.056(5) 0.035(5) 0.000(4) -0.011(4) 0.010(4)
N5 0.092(8) 0.074(7) 0.062(7) -0.020(5) -0.004(6) 0.040(6)
O1 0.089(7) 0.092(6) 0.057(6) -0.014(5) -0.020(5) 0.047(5)
C1 0.039(5) 0.049(6) 0.047(6) -0.010(5) -0.003(4) 0.000(4)
C2 0.058(7) 0.048(6) 0.059(8) -0.023(5) 0.005(6) -0.001(5)
C3 0.052(6) 0.042(6) 0.065(8) 0.002(5) 0.001(5) 0.000(5)
C4 0.042(6) 0.047(6) 0.048(6) 0.003(5) 0.001(5) 0.000(4)
C5 0.031(5) 0.048(5) 0.033(5) -0.005(4) 0.003(4) 0.006(4)
C6 0.028(4) 0.043(5) 0.035(5) -0.002(4) 0.005(4) 0.003(4)
C7 0.042(5) 0.041(5) 0.029(5) 0.003(4) 0.001(4) 0.000(4)
C8 0.035(5) 0.054(6) 0.031(5) -0.003(4) 0.002(4) 0.007(4)
C9 0.044(5) 0.042(5) 0.035(5) -0.008(4) 0.000(4) 0.008(4)
C10 0.034(5) 0.039(5) 0.046(6) 0.004(4) 0.004(4) 0.009(4)
C11 0.028(5) 0.056(6) 0.029(5) 0.010(4) 0.000(4) 0.006(4)
C12 0.050(6) 0.057(6) 0.039(6) 0.009(5) 0.000(5) 0.010(5)
C13 0.058(7) 0.051(7) 0.078(9) 0.006(6) 0.004(6) 0.005(5)
C14 0.055(7) 0.068(8) 0.045(7) 0.022(6) -0.006(5) 0.009(5)
C15 0.034(5) 0.078(8) 0.033(6) 0.009(5) 0.000(4) 0.011(5)
C16 0.056(6) 0.035(5) 0.031(5) -0.004(4) 0.001(4) 0.006(4)
C17 0.053(6) 0.053(6) 0.038(6) -0.003(4) 0.003(5) 0.000(5)
C18 0.077(8) 0.057(6) 0.028(5) 0.001(4) 0.007(5) 0.014(6)
C19 0.071(7) 0.049(6) 0.036(6) -0.016(4) -0.009(5) 0.025(5)
C20 0.052(6) 0.054(6) 0.049(7) -0.010(5) -0.011(5) 0.003(5)
C21 0.064(7) 0.054(6) 0.038(6) 0.000(5) -0.002(5) -0.006(5)
C22 0.086(9) 0.074(8) 0.043(7) -0.010(6) -0.021(6) 0.038(7)
C23 0.063(7) 0.050(6) 0.032(5) -0.003(4) -0.008(5) 0.005(5)
C24 0.056(6) 0.039(5) 0.044(6) -0.003(4) 0.003(5) 0.001(4)
C25 0.098(10) 0.055(7) 0.048(7) -0.022(5) -0.006(7) 0.001(6)
C26 0.071(9) 0.078(9) 0.063(8) -0.019(7) -0.026(7) 0.004(7)
C27 0.065(8) 0.086(9) 0.041(6) -0.007(6) -0.017(6) 0.007(6)
C28 0.078(8) 0.045(6) 0.048(7) 0.000(5) 0.000(6) 0.010(5)

loop_
_atom_type_symbol
_atom_type_description
_atom_type_scat_dispersion_real
_atom_type_scat_dispersion_imag
_atom_type_scat_source
C C 0.0033 0.0016 'International Tables Vol C Tables 4.2.6.8 and 6.1.1.4'
H H 0.0000 0.0000 'International Tables Vol C Tables 4.2.6.8 and 6.1.1.4'
N N 0.0061 0.0033 'International Tables Vol C Tables 4.2.6.8 and 6.1.1.4'
O O 0.0106 0.0060 'International Tables Vol C Tables 4.2.6.8 and 6.1.1.4'
F F 0.0171 0.0103 'International Tables Vol C Tables 4.2.6.8 and 6.1.1.4'
P P 0.1023 0.0942 'International Tables Vol C Tables 4.2.6.8 and 6.1.1.4'
Cl Cl 0.1484 0.1585 'International Tables Vol C Tables 4.2.6.8 and 6.1.1.4'
Pt Pt -1.7033 8.3905 'International Tables Vol C Tables 4.2.6.8 and 6.1.1.4'

loop_
_geom_angle_atom_site_label_1
_geom_angle_atom_site_label_2
_geom_angle_atom_site_label_3
_geom_angle
N2 Pt1 N1 80.9(3)
N2 Pt1 N3 80.8(3)
N1 Pt1 N3 161.7(3)
N2 Pt1 Cl1 179.2(2)
N1 Pt1 Cl1 98.5(2)
N3 Pt1 Cl1 99.8(2)
C1 N1 C5 118.9(9)
C1 N1 Pt1 128.0(7)
C5 N1 Pt1 113.1(6)
C6 N2 C10 123.3(7)
C6 N2 Pt1 118.2(6)
C10 N2 Pt1 118.4(6)
C15 N3 C11 120.0(9)
C15 N3 Pt1 126.9(7)
C11 N3 Pt1 113.1(6)
C23 N4 C27 119.8(9)
C23 N4 C22 122.7(8)
C27 N4 C22 117.3(9)
F4A P3 F3 42.4(11)
F4A P3 F6A 177.7(15)
F3 P3 F6A 138.5(15)
F4A P3 F5A 87.9(14)
F3 P3 F5A 129.4(13)
F6A P3 F5A 90.8(14)
F4A P3 F1 84.1(10)
F3 P3 F1 92.7(9)
F6A P3 F1 97.8(10)
F5A P3 F1 90.1(8)
F4A P3 F6 136.5(13)
F3 P3 F6 96.0(12)
F6A P3 F6 45.2(11)
F5A P3 F6 134.6(12)
F1 P3 F6 86.6(7)
F4A P3 F2 94.8(10)
F3 P3 F2 87.0(9)
F6A P3 F2 83.3(10)
F5A P3 F2 89.2(8)
F1 P3 F2 178.7(6)
F6 P3 F2 94.7(7)
F4A P3 F5 129.1(14)
F3 P3 F5 171.2(12)
F6A P3 F5 50.1(11)
F5A P3 F5 43.1(9)
F1 P3 F5 83.3(8)
F6 P3 F5 91.6(11)
F2 P3 F5 96.9(8)
F4A P3 F3A 94.9(13)
F3 P3 F3A 53.1(11)
F6A P3 F3A 86.4(13)
F5A P3 F3A 176.9(12)
F1 P3 F3A 91.5(8)
F6 P3 F3A 43.0(9)
F2 P3 F3A 89.3(8)
F5 P3 F3A 134.5(11)
F4A P3 F4 49.5(11)
F3 P3 F4 90.4(11)
F6A P3 F4 128.9(13)
F5A P3 F4 39.0(8)
F1 P3 F4 92.0(7)
F6 P3 F4 173.5(10)
F2 P3 F4 86.7(6)
F5 P3 F4 82.0(9)
F3A P3 F4 143.5(11)
F12A P4 F10 134.9(17)
F12A P4 F7A 89.0(15)
F10 P4 F7A 46.6(11)
F12A P4 F10A 172.9(18)
F10 P4 F10A 51.4(13)
F7A P4 F10A 97.7(13)
F12A P4 F11 82.7(12)
F10 P4 F11 87.9(11)
F7A P4 F11 89.0(8)
F10A P4 F11 94.9(11)
F12A P4 F9 95.6(12)
F10 P4 F9 95.5(11)
F7A P4 F9 94.1(8)
F10A P4 F9 86.4(11)
F11 P4 F9 176.5(7)
F12A P4 F8 127.8(16)
F10 P4 F8 96.0(13)
F7A P4 F8 142.6(11)
F10A P4 F8 45.3(11)
F11 P4 F8 89.4(8)
F9 P4 F8 89.2(7)
F12A P4 F8A 90.8(15)
F10 P4 F8A 132.3(13)
F7A P4 F8A 173.8(9)
F10A P4 F8A 82.3(12)
F11 P4 F8A 84.8(7)
F9 P4 F8A 92.1(7)
F8 P4 F8A 37.0(7)
F12A P4 F12 44.8(13)
F10 P4 F12 176.1(14)
F7A P4 F12 132.0(13)
F10A P4 F12 129.2(16)
F11 P4 F12 95.8(11)
F9 P4 F12 80.9(10)
F8 P4 F12 85.4(12)
F8A P4 F12 49.6(11)
F12A P4 F7 46.2(12)
F10 P4 F7 90.5(14)
F7A P4 F7 43.9(9)
F10A P4 F7 140.8(15)
F11 P4 F7 91.8(9)
F9 P4 F7 89.2(9)
F8 P4 F7 173.5(12)
F8A P4 F7 136.7(11)
F12 P4 F7 88.2(13)
N1 C1 C2 121.6(10)
C1 C2 C3 120.4(10)
C2 C3 C4 118.9(10)
C5 C4 C3 119.3(10)
C4 C5 N1 120.9(9)
C4 C5 C6 124.6(9)
N1 C5 C6 114.5(8)
N2 C6 C7 118.2(8)
N2 C6 C5 113.3(8)
C7 C6 C5 128.4(9)
C8 C7 C6 119.8(9)
C7 C8 C9 120.3(9)
C7 C8 C16 118.9(8)
C9 C8 C16 120.5(8)
C10 C9 C8 119.0(8)
N2 C10 C9 119.1(8)
N2 C10 C11 111.8(8)
C9 C10 C11 128.9(9)
N3 C11 C12 120.2(9)
N3 C11 C10 115.9(8)
C12 C11 C10 123.9(9)
C11 C12 C13 119.5(10)
C14 C13 C12 119.8(11)
C15 C14 C13 118.4(10)
N3 C15 C14 122.0(10)
C17 C16 C21 118.6(9)
C17 C16 C8 120.8(9)
C21 C16 C8 120.5(9)
C18 C17 C16 120.5(10)
C17 C18 C19 120.3(10)
C20 C19 C18 118.8(9)
C20 C19 C22 120.5(11)
C18 C19 C22 120.7(11)
C21 C20 C19 122.0(10)
C20 C21 C16 119.8(10)
N4 C22 C19 113.3(8)
N4 C23 C24 122.7(9)
C23 C24 C25 116.6(10)
C23 C24 C28 117.2(9)
C25 C24 C28 126.2(10)
C26 C25 C24 120.4(11)
C25 C26 C27 120.6(11)
C26 C27 N4 119.8(11)
O1 C28 N5 122.1(12)
O1 C28 C24 119.2(10)
N5 C28 C24 118.7(10)

loop_
_geom_bond_atom_site_label_1
_geom_bond_atom_site_label_2
_geom_bond_distance
Pt1 N2 1.928(7)
Pt1 N1 2.020(8)
Pt1 N3 2.028(9)
Pt1 Cl1 2.308(2)
N1 C1 1.348(12)
N1 C5 1.384(12)
N2 C6 1.354(12)
N2 C10 1.362(11)
N3 C15 1.350(12)
N3 C11 1.352(12)
N4 C23 1.339(13)
N4 C27 1.370(13)
N4 C22 1.489(13)
N5 C28 1.299(14)
O1 C28 1.228(13)
P3 F4A 1.52(3)
P3 F3 1.53(2)
P3 F6A 1.54(3)
P3 F5A 1.55(2)
P3 F1 1.556(10)
P3 F6 1.565(19)
P3 F2 1.575(10)
P3 F5 1.59(2)
P3 F3A 1.61(2)
P3 F4 1.654(17)
P4 F12A 1.48(3)
P4 F10 1.51(3)
P4 F7A 1.549(19)
P4 F10A 1.57(3)
P4 F11 1.573(13)
P4 F9 1.575(11)
P4 F8 1.589(18)
P4 F8A 1.590(16)
P4 F12 1.61(3)
P4 F7 1.62(2)
C1 C2 1.357(16)
C2 C3 1.373(16)
C3 C4 1.397(14)
C4 C5 1.366(14)
C5 C6 1.454(12)
C6 C7 1.402(12)
C7 C8 1.371(13)
C8 C9 1.408(13)
C8 C16 1.476(12)
C9 C10 1.377(13)
C10 C11 1.467(13)
C11 C12 1.375(14)
C12 C13 1.385(16)
C13 C14 1.380(16)
C14 C15 1.364(15)
C16 C17 1.392(13)
C16 C21 1.408(14)
C17 C18 1.384(14)
C18 C19 1.385(16)
C19 C20 1.382(15)
C19 C22 1.508(14)
C20 C21 1.354(14)
C23 C24 1.368(14)
C24 C25 1.415(14)
C24 C28 1.482(15)
C25 C26 1.348(17)
C26 C27 1.360(17)
